data_7251669
loop_
_publ_author_name
'Liu, Chen-Yang'
'Zhang, Qing-Yun'
'Zhan, Cai-Xia'
'Cao, Chen'
'Zhong, Fu-Hui'
'Zheng, Xiao-Yue'
'Peng, Yan'
'Liu, Sui-Jun'
'Hu, Zhao-Bo'
'Wen, He-Rui'

_publ_section_title
;
 Substituent effect on the synthesis and magnetic properties of carboxylic
 acid ligand coordinated dysprosium complexes
;
_journal_issue 14
_journal_name_full CrystEngComm
_journal_page_first 2243
_journal_page_last 2249
_journal_paper_doi 10.1039/D5CE01195G
_journal_volume 28
_journal_year 2026
_chemical_formula_moiety 'C58 H72 Dy2 N8 O12'
_chemical_formula_sum 'C58 H72 Dy2 N8 O12'
_chemical_formula_weight 1398.23
_space_group_crystal_system triclinic
_space_group_IT_number 2
_space_group_name_Hall '-P 1'
_space_group_name_H-M_alt 'P -1'
_atom_sites_solution_hydrogens geom
_audit_block_doi 10.5517/ccdc.csd.cc2px0xk
_audit_creation_date 2025-10-20
_audit_creation_method
;
Olex2 1.5
(compiled 2025.07.13 svn.rb7424aed for OlexSys, GUI svn.r7314)
;
_audit_update_record
;
2025-11-01 deposited with the CCDC.	2026-02-10 downloaded from the CCDC.
;
_cell_angle_alpha 84.533(2)
_cell_angle_beta 67.499(3)
_cell_angle_gamma 83.682(3)
_cell_formula_units_Z 1
_cell_length_a 11.3142(12)
_cell_length_b 11.9766(9)
_cell_length_c 12.1483(10)
_cell_measurement_reflns_used 8738
_cell_measurement_temperature 273.15
_cell_measurement_theta_max 25.44
_cell_measurement_theta_min 3.13
_cell_volume 1509.1(2)
_computing_cell_refinement 'SAINT v8.37A (Bruker, 2015)'
_computing_data_reduction 'SAINT v8.37A (Bruker, 2015)'
_computing_molecular_graphics 'Olex2 1.5 (Dolomanov et al., 2009)'
_computing_publication_material 'Olex2 1.5 (Dolomanov et al., 2009)'
_computing_structure_refinement 'XL  (Sheldrick, 2008)'
_computing_structure_solution 'olex2.solve 1.5-alpha (Bourhis et al., 2015)'
_diffrn_ambient_temperature 273.15
_diffrn_measured_fraction_theta_full 0.990
_diffrn_measured_fraction_theta_max 0.990
_diffrn_measurement_device_type 'Bruker APEX-II CCD'
_diffrn_measurement_method '\f and \w scans'
_diffrn_radiation_type MoK\a
_diffrn_radiation_wavelength 0.71073
_diffrn_reflns_av_R_equivalents 0.2742
_diffrn_reflns_av_unetI/netI 0.1660
_diffrn_reflns_Laue_measured_fraction_full 0.990
_diffrn_reflns_Laue_measured_fraction_max 0.990
_diffrn_reflns_limit_h_max 13
_diffrn_reflns_limit_h_min -13
_diffrn_reflns_limit_k_max 14
_diffrn_reflns_limit_k_min -14
_diffrn_reflns_limit_l_max 14
_diffrn_reflns_limit_l_min -12
_diffrn_reflns_number 13592
_diffrn_reflns_point_group_measured_fraction_full 0.990
_diffrn_reflns_point_group_measured_fraction_max 0.990
_diffrn_reflns_theta_full 25.027
_diffrn_reflns_theta_max 25.027
_diffrn_reflns_theta_min 2.879
_exptl_absorpt_coefficient_mu 2.522
_exptl_absorpt_correction_type none
_exptl_crystal_colour 'metallic light colourless'
_exptl_crystal_colour_lustre metallic
_exptl_crystal_colour_modifier light
_exptl_crystal_colour_primary colourless
_exptl_crystal_density_diffrn 1.539
_exptl_crystal_description block
_exptl_crystal_F_000 704
_exptl_crystal_size_max 0.13
_exptl_crystal_size_mid 0.12
_exptl_crystal_size_min 0.11
_refine_diff_density_max 1.644
_refine_diff_density_min -1.621
_refine_diff_density_rms 0.142
_refine_ls_extinction_method none
_refine_ls_goodness_of_fit_ref 1.077
_refine_ls_hydrogen_treatment constr
_refine_ls_matrix_type full
_refine_ls_number_parameters 370
_refine_ls_number_reflns 5285
_refine_ls_number_restraints 0
_refine_ls_restrained_S_all 1.077
_refine_ls_R_factor_all 0.0908
_refine_ls_R_factor_gt 0.0663
_refine_ls_shift/su_max 0.000
_refine_ls_shift/su_mean 0.000
_refine_ls_structure_factor_coef Fsqd
_refine_ls_weighting_details 'w=1/[\s^2^(Fo^2^)+7.4213P] where P=(Fo^2^+2Fc^2^)/3'
_refine_ls_weighting_scheme calc
_refine_ls_wR_factor_gt 0.1084
_refine_ls_wR_factor_ref 0.1136
_reflns_Friedel_coverage 0.000
_reflns_number_gt 4485
_reflns_number_total 5285
_reflns_threshold_expression 'I > 2\s(I)'
_cod_data_source_file d5ce01195g2.cif
_cod_data_source_block w20240415_zqy_2_0m
_cod_depositor_comments 'Adding full bibliography for 7251667--7251669.cif.'
_cod_database_code 7251669
_shelx_shelxl_version_number 2018/3
_shelx_space_group_comment
;
The symmetry employed for this shelxl refinement is uniquely defined
by the following loop, which should always be used as a source of
symmetry information in preference to the above space-group names.
They are only intended as comments.
;
_shelx_estimated_absorpt_t_max 0.769
_shelx_estimated_absorpt_t_min 0.735
_olex2_refinement_description
;
1. Fixed Uiso
 At 1.2 times of:
  All C(H) groups, All N(H) groups
 At 1.5 times of:
  All C(H,H,H) groups
2.a Aromatic/amide H refined with riding coordinates:
 N4(H4), C00H(H00H), C00L(H00L), C00N(H00N), C00P(H00P), C00Q(H00Q),
 C00T(H00T), C00U(H00U), C00W(H00W)
2.b Idealised Me refined as rotating group:
 C00V(H00A,H00B,H00C), C00X(H00D,H00E,H00F), C00Z(H00G,H00I,H00J), C010(H01A,
 H01B,H01C), C011(H01D,H01E,H01F), C1(H1A,H1B,H1C), C013(H01G,H01H,H01I),
 C014(H01J,H01K,H01L), C015(H01M,H01N,H01O)
;
_olex2_submission_special_instructions 'No special instructions were received'

loop_
_space_group_symop_operation_xyz
'x, y, z'
'-x, -y, -z'

loop_
_atom_site_label
_atom_site_type_symbol
_atom_site_fract_x
_atom_site_fract_y
_atom_site_fract_z
_atom_site_U_iso_or_equiv
_atom_site_adp_type
_atom_site_occupancy
_atom_site_site_symmetry_order
_atom_site_calc_flag
_atom_site_refinement_flags_posn
_atom_site_refinement_flags_adp
_atom_site_refinement_flags_occupancy
_atom_site_disorder_assembly
_atom_site_disorder_group
Dy1 Dy 0.46643(3) 0.64131(3) 0.40854(3) 0.02716(13) Uani 1 1 d . . . . .
O2 O 0.4380(5) 0.4742(4) 0.3389(5) 0.0360(11) Uani 1 1 d . . . . .
O3 O 0.6429(4) 0.5225(4) 0.4023(5) 0.0384(12) Uani 1 1 d . . . . .
O1 O 0.5049(5) 0.3189(4) 0.4224(4) 0.0358(11) Uani 1 1 d . . . . .
O6 O 0.5890(5) 0.6641(5) 0.1961(5) 0.0463(13) Uani 1 1 d . . . . .
O4 O 0.7493(5) 0.3813(4) 0.4613(5) 0.0401(12) Uani 1 1 d . . . . .
N1 N 0.3486(5) 0.8452(5) 0.4522(6) 0.0336(13) Uani 1 1 d . . . . .
O5 O 0.6100(5) 0.7863(4) 0.3068(5) 0.0423(12) Uani 1 1 d . . . . .
C009 C 0.2674(6) 0.8870(6) 0.3974(6) 0.0309(15) Uani 1 1 d . . . . .
N2 N 0.3158(6) 0.7155(5) 0.2970(5) 0.0371(14) Uani 1 1 d . . . . .
C00B C 0.6296(7) 0.7536(7) 0.2047(7) 0.0389(18) Uani 1 1 d . . . . .
C00C C 0.4831(6) 0.3736(6) 0.3362(7) 0.0344(17) Uani 1 1 d . . . . .
C00D C 0.7479(6) 0.4740(6) 0.4038(6) 0.0335(16) Uani 1 1 d . . . . .
N4 N 0.0437(6) 1.1324(6) 0.3866(7) 0.0533(19) Uani 1 1 d . . . . .
H4 H 0.050865 1.173781 0.437442 0.064 Uiso 1 1 calc R U . . .
C00F C 0.2020(6) 0.9955(6) 0.4182(6) 0.0332(16) Uani 1 1 d . . . . .
C00G C 0.2499(6) 0.8175(6) 0.3152(6) 0.0304(15) Uani 1 1 d . . . . .
C00H C 0.2255(8) 0.6854(7) 0.1550(8) 0.049(2) Uani 1 1 d . . . . .
H00H H 0.219419 0.638280 0.101144 0.059 Uiso 1 1 calc R U . . .
C00I C 0.8709(7) 0.5303(7) 0.3387(8) 0.047(2) Uani 1 1 d . . . . .
N3 N 0.0198(6) 1.0010(6) 0.2192(7) 0.0539(19) Uani 1 1 d . . . . .
C00K C 0.5163(9) 0.3113(7) 0.2219(7) 0.047(2) Uani 1 1 d . . . . .
C00L C 0.3030(8) 0.6527(7) 0.2196(8) 0.046(2) Uani 1 1 d . . . . .
H00L H 0.348357 0.582404 0.207528 0.056 Uiso 1 1 calc R U . . .
C00M C 0.1130(7) 1.0331(6) 0.3591(7) 0.0413(19) Uani 1 1 d . . . . .
C00N C 0.3689(8) 0.9103(6) 0.5234(7) 0.0393(17) Uani 1 1 d . . . . .
H00N H 0.426846 0.883009 0.558879 0.047 Uiso 1 1 calc R U . . .
C00O C 0.6972(9) 0.8289(8) 0.0943(8) 0.056(2) Uani 1 1 d . . . . .
C00P C 0.2241(8) 1.0594(7) 0.4949(8) 0.048(2) Uani 1 1 d . . . . .
H00P H 0.182231 1.130733 0.510743 0.057 Uiso 1 1 calc R U . . .
C00Q C -0.0469(9) 1.0988(8) 0.2488(10) 0.063(3) Uani 1 1 d . . . . .
H00Q H -0.103864 1.124911 0.211847 0.075 Uiso 1 1 calc R U . . .
C00R C 0.0997(7) 0.9667(7) 0.2777(7) 0.0418(19) Uani 1 1 d . . . . .
C00S C 0.1695(6) 0.8578(6) 0.2529(7) 0.0382(17) Uani 1 1 d . . . . .
C00T C 0.3087(8) 1.0177(7) 0.5486(8) 0.049(2) Uani 1 1 d . . . . .
H00T H 0.325082 1.060364 0.600456 0.059 Uiso 1 1 calc R U . . .
C00U C -0.0366(7) 1.1632(7) 0.3307(10) 0.059(3) Uani 1 1 d . . . . .
H00U H -0.087206 1.230803 0.348073 0.071 Uiso 1 1 calc R U . . .
C00V C 0.4959(10) 0.3871(7) 0.1237(8) 0.058(2) Uani 1 1 d . . . . .
H00A H 0.405709 0.406715 0.144369 0.088 Uiso 1 1 calc R U . . .
H00B H 0.529714 0.348776 0.050789 0.088 Uiso 1 1 calc R U . . .
H00C H 0.539156 0.454191 0.113348 0.088 Uiso 1 1 calc R U . . .
C00W C 0.1582(7) 0.7891(7) 0.1726(8) 0.0445(19) Uani 1 1 d . . . . .
H00W H 0.105268 0.813069 0.130788 0.053 Uiso 1 1 calc R U . . .
C00X C 0.7660(14) 0.7563(12) -0.0135(11) 0.102(4) Uani 1 1 d . . . . .
H00D H 0.840594 0.715656 -0.005656 0.153 Uiso 1 1 calc R U . . .
H00E H 0.791368 0.803935 -0.085510 0.153 Uiso 1 1 calc R U . . .
H00F H 0.708879 0.704134 -0.016579 0.153 Uiso 1 1 calc R U . . .
C00Z C 0.8904(10) 0.5457(12) 0.2061(11) 0.093(4) Uani 1 1 d . . . . .
H00G H 0.903402 0.473239 0.173723 0.139 Uiso 1 1 calc R U . . .
H00I H 0.964114 0.587123 0.163709 0.139 Uiso 1 1 calc R U . . .
H00J H 0.815785 0.586214 0.198103 0.139 Uiso 1 1 calc R U . . .
C010 C 0.8537(10) 0.6446(8) 0.3910(13) 0.077(3) Uani 1 1 d . . . . .
H01A H 0.780776 0.687685 0.382190 0.116 Uiso 1 1 calc R U . . .
H01B H 0.929212 0.684111 0.349606 0.116 Uiso 1 1 calc R U . . .
H01C H 0.840234 0.633936 0.474142 0.116 Uiso 1 1 calc R U . . .
C011 C 0.7948(17) 0.8933(15) 0.1123(14) 0.145(8) Uani 1 1 d . . . . .
H01D H 0.752620 0.940523 0.178072 0.217 Uiso 1 1 calc R U . . .
H01E H 0.836291 0.939017 0.041226 0.217 Uiso 1 1 calc R U . . .
H01F H 0.857568 0.841404 0.128958 0.217 Uiso 1 1 calc R U . . .
C1 C 0.9860(8) 0.4612(8) 0.3526(12) 0.073(3) Uani 1 1 d . . . . .
H1A H 0.964345 0.434558 0.434477 0.110 Uiso 1 1 calc R U . . .
H1B H 1.056901 0.507312 0.329062 0.110 Uiso 1 1 calc R U . . .
H1C H 1.009364 0.398267 0.303078 0.110 Uiso 1 1 calc R U . . .
C013 C 0.4373(15) 0.2105(10) 0.2531(12) 0.095(4) Uani 1 1 d . . . . .
H01G H 0.447348 0.167772 0.320381 0.142 Uiso 1 1 calc R U . . .
H01H H 0.465868 0.164031 0.186090 0.142 Uiso 1 1 calc R U . . .
H01I H 0.348456 0.235678 0.272580 0.142 Uiso 1 1 calc R U . . .
C014 C 0.6581(11) 0.2695(11) 0.1824(10) 0.092(4) Uani 1 1 d . . . . .
H01J H 0.709646 0.332502 0.155087 0.138 Uiso 1 1 calc R U . . .
H01K H 0.679785 0.219831 0.118769 0.138 Uiso 1 1 calc R U . . .
H01L H 0.673841 0.229806 0.248553 0.138 Uiso 1 1 calc R U . . .
C015 C 0.5935(15) 0.9023(12) 0.0668(15) 0.125(6) Uani 1 1 d . . . . .
H01M H 0.537591 0.855693 0.052515 0.188 Uiso 1 1 calc R U . . .
H01N H 0.632053 0.950565 -0.002972 0.188 Uiso 1 1 calc R U . . .
H01O H 0.545016 0.947211 0.133216 0.188 Uiso 1 1 calc R U . . .

loop_
_atom_site_aniso_label
_atom_site_aniso_U_11
_atom_site_aniso_U_22
_atom_site_aniso_U_33
_atom_site_aniso_U_23
_atom_site_aniso_U_13
_atom_site_aniso_U_12
Dy1 0.03246(17) 0.02380(19) 0.02840(18) -0.00411(12) -0.01509(12) 0.00039(12)
O2 0.045(3) 0.033(3) 0.039(3) -0.002(2) -0.025(2) -0.001(2)
O3 0.031(2) 0.037(3) 0.049(3) -0.011(2) -0.017(2) 0.003(2)
O1 0.053(3) 0.029(3) 0.033(3) -0.004(2) -0.027(2) 0.004(2)
O6 0.054(3) 0.047(4) 0.041(3) -0.007(2) -0.017(3) -0.017(3)
O4 0.038(3) 0.032(3) 0.049(3) 0.004(2) -0.016(2) 0.001(2)
N1 0.038(3) 0.025(3) 0.041(3) -0.002(3) -0.019(3) -0.002(2)
O5 0.056(3) 0.038(3) 0.034(3) -0.004(2) -0.016(2) -0.010(2)
C009 0.031(3) 0.028(4) 0.025(3) 0.004(3) -0.004(3) 0.000(3)
N2 0.045(3) 0.036(3) 0.031(3) -0.009(3) -0.017(3) 0.010(3)
C00B 0.041(4) 0.038(5) 0.040(5) -0.003(3) -0.018(3) -0.001(3)
C00C 0.033(3) 0.028(4) 0.043(4) -0.010(3) -0.013(3) -0.001(3)
C00D 0.029(3) 0.036(4) 0.035(4) -0.011(3) -0.011(3) -0.001(3)
N4 0.045(4) 0.034(4) 0.070(5) -0.004(3) -0.011(4) 0.004(3)
C00F 0.034(3) 0.024(4) 0.036(4) -0.004(3) -0.007(3) -0.004(3)
C00G 0.028(3) 0.025(4) 0.034(4) 0.002(3) -0.008(3) -0.001(3)
C00H 0.056(5) 0.054(5) 0.047(5) -0.009(4) -0.032(4) 0.003(4)
C00I 0.038(4) 0.040(5) 0.064(6) 0.002(4) -0.021(4) -0.009(3)
N3 0.044(4) 0.048(4) 0.068(5) 0.011(4) -0.024(4) 0.001(3)
C00K 0.074(6) 0.035(5) 0.037(4) -0.006(3) -0.027(4) 0.000(4)
C00L 0.051(4) 0.042(5) 0.049(5) -0.011(4) -0.023(4) 0.008(4)
C00M 0.035(4) 0.032(4) 0.046(5) 0.008(3) -0.007(3) 0.002(3)
C00N 0.053(4) 0.024(4) 0.047(5) -0.007(3) -0.024(4) -0.006(3)
C00O 0.072(6) 0.059(6) 0.040(5) 0.008(4) -0.021(4) -0.026(5)
C00P 0.046(4) 0.033(4) 0.054(5) -0.002(4) -0.008(4) 0.001(3)
C00Q 0.046(5) 0.055(6) 0.081(7) 0.012(5) -0.023(5) 0.004(4)
C00R 0.033(4) 0.041(5) 0.045(5) 0.013(4) -0.012(3) 0.000(3)
C00S 0.029(3) 0.040(4) 0.042(4) 0.006(3) -0.013(3) -0.001(3)
C00T 0.062(5) 0.040(5) 0.045(5) -0.014(4) -0.015(4) -0.007(4)
C00U 0.035(4) 0.036(5) 0.085(7) 0.024(5) -0.006(4) 0.005(3)
C00V 0.098(7) 0.049(5) 0.032(4) -0.010(4) -0.032(5) 0.010(5)
C00W 0.040(4) 0.054(5) 0.044(5) -0.003(4) -0.023(4) -0.002(4)
C00X 0.123(11) 0.116(11) 0.050(7) -0.002(7) -0.004(7) -0.053(9)
C00Z 0.058(6) 0.130(11) 0.069(7) 0.023(7) -0.003(5) -0.017(6)
C010 0.055(6) 0.047(6) 0.136(11) -0.010(6) -0.038(7) -0.016(4)
C011 0.185(17) 0.196(18) 0.076(10) 0.040(11) -0.049(11) -0.153(15)
C1 0.037(5) 0.059(6) 0.124(10) 0.004(6) -0.033(6) -0.006(4)
C013 0.166(13) 0.067(8) 0.074(8) -0.003(6) -0.061(9) -0.044(8)
C014 0.101(9) 0.105(9) 0.049(6) -0.012(6) -0.017(6) 0.044(7)
C015 0.133(12) 0.120(12) 0.097(11) 0.056(9) -0.036(10) 0.017(9)

loop_
_atom_type_symbol
_atom_type_description
_atom_type_scat_dispersion_real
_atom_type_scat_dispersion_imag
_atom_type_scat_source
C C 0.0033 0.0016 'International Tables Vol C Tables 4.2.6.8 and 6.1.1.4'
H H 0.0000 0.0000 'International Tables Vol C Tables 4.2.6.8 and 6.1.1.4'
Dy Dy -0.1892 4.4098 'International Tables Vol C Tables 4.2.6.8 and 6.1.1.4'
N N 0.0061 0.0033 'International Tables Vol C Tables 4.2.6.8 and 6.1.1.4'
O O 0.0106 0.0060 'International Tables Vol C Tables 4.2.6.8 and 6.1.1.4'

loop_
_geom_angle_atom_site_label_1
_geom_angle_atom_site_label_2
_geom_angle_atom_site_label_3
_geom_angle
_geom_angle_site_symmetry_1
_geom_angle_site_symmetry_3
_geom_angle_publ_flag
O2 Dy1 O3 67.54(16) . 2_666 ?
O2 Dy1 O6 77.64(19) . . ?
O2 Dy1 O4 81.21(18) . 2_666 ?
O2 Dy1 N1 138.26(16) . . ?
O2 Dy1 O5 130.02(18) . . ?
O2 Dy1 N2 78.95(17) . . ?
O3 Dy1 O2 75.27(16) . . ?
O3 Dy1 O3 77.66(17) . 2_666 ?
O3 Dy1 O6 82.22(19) . . ?
O3 Dy1 O4 126.08(17) . 2_666 ?
O3 Dy1 N1 146.42(18) . . ?
O3 Dy1 O5 88.39(18) . . ?
O3 Dy1 N2 145.32(18) . . ?
O1 Dy1 O2 132.97(17) 2_666 . ?
O1 Dy1 O3 69.65(16) 2_666 2_666 ?
O1 Dy1 O3 77.49(17) 2_666 . ?
O1 Dy1 O6 134.95(19) 2_666 . ?
O1 Dy1 O4 84.88(18) 2_666 2_666 ?
O1 Dy1 N1 77.09(17) 2_666 . ?
O1 Dy1 O5 86.19(18) 2_666 . ?
O1 Dy1 N2 137.04(17) 2_666 . ?
O6 Dy1 O3 143.11(17) . 2_666 ?
O6 Dy1 N1 100.85(19) . . ?
O6 Dy1 N2 69.80(19) . . ?
O4 Dy1 O3 48.48(14) 2_666 2_666 ?
O4 Dy1 O6 138.32(18) 2_666 . ?
O4 Dy1 N1 72.72(18) 2_666 . ?
O4 Dy1 O5 141.09(17) 2_666 . ?
O4 Dy1 N2 71.15(19) 2_666 . ?
N1 Dy1 O3 113.01(16) . 2_666 ?
O5 Dy1 O3 154.10(16) . 2_666 ?
O5 Dy1 O6 53.21(18) . . ?
O5 Dy1 N1 68.37(18) . . ?
O5 Dy1 N2 90.75(19) . . ?
N2 Dy1 O3 113.13(18) . 2_666 ?
N2 Dy1 N1 62.16(18) . . ?
C00C O2 Dy1 136.9(4) . . ?
Dy1 O3 Dy1 102.34(17) . 2_666 ?
C00D O3 Dy1 83.1(4) . 2_666 ?
C00D O3 Dy1 168.6(5) . . ?
C00C O1 Dy1 137.4(4) . 2_666 ?
C00B O6 Dy1 93.4(5) . . ?
C00D O4 Dy1 106.3(4) . 2_666 ?
C009 N1 Dy1 120.0(4) . . ?
C00N N1 Dy1 122.1(4) . . ?
C00N N1 C009 117.9(6) . . ?
C00B O5 Dy1 92.8(5) . . ?
N1 C009 C00F 122.0(6) . . ?
N1 C009 C00G 117.7(6) . . ?
C00F C009 C00G 120.3(6) . . ?
C00G N2 Dy1 122.0(5) . . ?
C00L N2 Dy1 119.5(5) . . ?
C00L N2 C00G 118.5(6) . . ?
O6 C00B O5 119.9(8) . . ?
O6 C00B C00O 121.1(7) . . ?
O5 C00B C00O 118.9(8) . . ?
O2 C00C O1 124.1(6) . . ?
O2 C00C C00K 118.8(7) . . ?
O1 C00C C00K 117.0(6) . . ?
O3 C00D Dy1 72.0(4) . 2_666 ?
O3 C00D C00I 119.4(7) . . ?
O4 C00D Dy1 49.8(3) . 2_666 ?
O4 C00D O3 120.4(6) . . ?
O4 C00D C00I 120.2(6) . . ?
C00I C00D Dy1 162.9(5) . 2_666 ?
C00M N4 H4 121.8 . . ?
C00U N4 H4 121.8 . . ?
C00U N4 C00M 116.4(8) . . ?
C009 C00F C00M 118.8(7) . . ?
C00P C00F C009 118.1(7) . . ?
C00P C00F C00M 123.1(7) . . ?
N2 C00G C009 118.1(6) . . ?
N2 C00G C00S 121.6(7) . . ?
C00S C00G C009 120.3(6) . . ?
C00L C00H H00H 120.8 . . ?
C00W C00H H00H 120.8 . . ?
C00W C00H C00L 118.4(8) . . ?
C00D C00I C00Z 107.8(7) . . ?
C00D C00I C010 107.1(7) . . ?
C00D C00I C1 112.0(7) . . ?
C010 C00I C00Z 110.3(9) . . ?
C1 C00I C00Z 109.8(9) . . ?
C1 C00I C010 109.9(8) . . ?
C00Q N3 C00R 115.4(9) . . ?
C00V C00K C00C 112.0(6) . . ?
C00V C00K C013 112.1(8) . . ?
C00V C00K C014 109.2(8) . . ?
C013 C00K C00C 108.1(8) . . ?
C013 C00K C014 108.7(9) . . ?
C014 C00K C00C 106.6(7) . . ?
N2 C00L C00H 123.7(7) . . ?
N2 C00L H00L 118.1 . . ?
C00H C00L H00L 118.1 . . ?
N4 C00M C00F 118.5(8) . . ?
N4 C00M C00R 121.2(7) . . ?
C00R C00M C00F 120.3(6) . . ?
N1 C00N H00N 118.1 . . ?
N1 C00N C00T 123.7(7) . . ?
C00T C00N H00N 118.1 . . ?
C00B C00O C00X 109.6(8) . . ?
C011 C00O C00B 111.4(8) . . ?
C011 C00O C00X 108.6(11) . . ?
C011 C00O C015 114.1(12) . . ?
C015 C00O C00B 106.8(9) . . ?
C015 C00O C00X 106.2(10) . . ?
C00F C00P H00P 120.1 . . ?
C00F C00P C00T 119.8(7) . . ?
C00T C00P H00P 120.1 . . ?
N3 C00Q H00Q 118.3 . . ?
N3 C00Q C00U 123.4(9) . . ?
C00U C00Q H00Q 118.3 . . ?
N3 C00R C00M 121.5(7) . . ?
N3 C00R C00S 117.4(8) . . ?
C00M C00R C00S 121.1(6) . . ?
C00G C00S C00R 119.1(7) . . ?
C00W C00S C00G 118.3(7) . . ?
C00W C00S C00R 122.6(7) . . ?
C00N C00T H00T 120.8 . . ?
C00P C00T C00N 118.5(8) . . ?
C00P C00T H00T 120.8 . . ?
N4 C00U C00Q 122.0(8) . . ?
N4 C00U H00U 119.0 . . ?
C00Q C00U H00U 119.0 . . ?
C00K C00V H00A 109.5 . . ?
C00K C00V H00B 109.5 . . ?
C00K C00V H00C 109.5 . . ?
H00A C00V H00B 109.5 . . ?
H00A C00V H00C 109.5 . . ?
H00B C00V H00C 109.5 . . ?
C00H C00W C00S 119.6(7) . . ?
C00H C00W H00W 120.2 . . ?
C00S C00W H00W 120.2 . . ?
C00O C00X H00D 109.5 . . ?
C00O C00X H00E 109.5 . . ?
C00O C00X H00F 109.5 . . ?
H00D C00X H00E 109.5 . . ?
H00D C00X H00F 109.5 . . ?
H00E C00X H00F 109.5 . . ?
C00I C00Z H00G 109.5 . . ?
C00I C00Z H00I 109.5 . . ?
C00I C00Z H00J 109.5 . . ?
H00G C00Z H00I 109.5 . . ?
H00G C00Z H00J 109.5 . . ?
H00I C00Z H00J 109.5 . . ?
C00I C010 H01A 109.5 . . ?
C00I C010 H01B 109.5 . . ?
C00I C010 H01C 109.5 . . ?
H01A C010 H01B 109.5 . . ?
H01A C010 H01C 109.5 . . ?
H01B C010 H01C 109.5 . . ?
C00O C011 H01D 109.5 . . ?
C00O C011 H01E 109.5 . . ?
C00O C011 H01F 109.5 . . ?
H01D C011 H01E 109.5 . . ?
H01D C011 H01F 109.5 . . ?
H01E C011 H01F 109.5 . . ?
C00I C1 H1A 109.5 . . ?
C00I C1 H1B 109.5 . . ?
C00I C1 H1C 109.5 . . ?
H1A C1 H1B 109.5 . . ?
H1A C1 H1C 109.5 . . ?
H1B C1 H1C 109.5 . . ?
C00K C013 H01G 109.5 . . ?
C00K C013 H01H 109.5 . . ?
C00K C013 H01I 109.5 . . ?
H01G C013 H01H 109.5 . . ?
H01G C013 H01I 109.5 . . ?
H01H C013 H01I 109.5 . . ?
C00K C014 H01J 109.5 . . ?
C00K C014 H01K 109.5 . . ?
C00K C014 H01L 109.5 . . ?
H01J C014 H01K 109.5 . . ?
H01J C014 H01L 109.5 . . ?
H01K C014 H01L 109.5 . . ?
C00O C015 H01M 109.5 . . ?
C00O C015 H01N 109.5 . . ?
C00O C015 H01O 109.5 . . ?
H01M C015 H01N 109.5 . . ?
H01M C015 H01O 109.5 . . ?
H01N C015 H01O 109.5 . . ?

loop_
_geom_bond_atom_site_label_1
_geom_bond_atom_site_label_2
_geom_bond_distance
_geom_bond_site_symmetry_2
_geom_bond_publ_flag
Dy1 O2 2.345(5) . ?
Dy1 O3 2.301(4) . ?
Dy1 O3 2.856(5) 2_666 ?
Dy1 O1 2.298(5) 2_666 ?
Dy1 O6 2.423(6) . ?
Dy1 O4 2.375(5) 2_666 ?
Dy1 N1 2.648(5) . ?
Dy1 O5 2.420(5) . ?
Dy1 N2 2.596(6) . ?
O2 C00C 1.254(8) . ?
O3 C00D 1.270(8) . ?
O1 C00C 1.272(9) . ?
O6 C00B 1.240(9) . ?
O4 C00D 1.257(9) . ?
N1 C009 1.358(9) . ?
N1 C00N 1.314(9) . ?
O5 C00B 1.266(10) . ?
C009 C00F 1.416(9) . ?
C009 C00G 1.440(10) . ?
N2 C00G 1.350(8) . ?
N2 C00L 1.317(10) . ?
C00B C00O 1.528(12) . ?
C00C C00K 1.537(11) . ?
C00D C00I 1.510(11) . ?
N4 H4 0.8600 . ?
N4 C00M 1.346(10) . ?
N4 C00U 1.332(12) . ?
C00F C00M 1.458(10) . ?
C00F C00P 1.368(11) . ?
C00G C00S 1.412(10) . ?
C00H H00H 0.9300 . ?
C00H C00L 1.389(11) . ?
C00H C00W 1.373(11) . ?
C00I C00Z 1.535(15) . ?
C00I C010 1.526(13) . ?
C00I C1 1.521(11) . ?
N3 C00Q 1.323(12) . ?
N3 C00R 1.359(10) . ?
C00K C00V 1.503(11) . ?
C00K C013 1.514(14) . ?
C00K C014 1.527(14) . ?
C00L H00L 0.9300 . ?
C00M C00R 1.386(12) . ?
C00N H00N 0.9300 . ?
C00N C00T 1.391(10) . ?
C00O C00X 1.537(16) . ?
C00O C011 1.505(15) . ?
C00O C015 1.509(15) . ?
C00P H00P 0.9300 . ?
C00P C00T 1.378(12) . ?
C00Q H00Q 0.9300 . ?
C00Q C00U 1.361(15) . ?
C00R C00S 1.443(10) . ?
C00S C00W 1.385(11) . ?
C00T H00T 0.9300 . ?
C00U H00U 0.9300 . ?
C00V H00A 0.9600 . ?
C00V H00B 0.9600 . ?
C00V H00C 0.9600 . ?
C00W H00W 0.9300 . ?
C00X H00D 0.9600 . ?
C00X H00E 0.9600 . ?
C00X H00F 0.9600 . ?
C00Z H00G 0.9600 . ?
C00Z H00I 0.9600 . ?
C00Z H00J 0.9600 . ?
C010 H01A 0.9600 . ?
C010 H01B 0.9600 . ?
C010 H01C 0.9600 . ?
C011 H01D 0.9600 . ?
C011 H01E 0.9600 . ?
C011 H01F 0.9600 . ?
C1 H1A 0.9600 . ?
C1 H1B 0.9600 . ?
C1 H1C 0.9600 . ?
C013 H01G 0.9600 . ?
C013 H01H 0.9600 . ?
C013 H01I 0.9600 . ?
C014 H01J 0.9600 . ?
C014 H01K 0.9600 . ?
C014 H01L 0.9600 . ?
C015 H01M 0.9600 . ?
C015 H01N 0.9600 . ?
C015 H01O 0.9600 . ?

loop_
_geom_torsion_atom_site_label_1
_geom_torsion_atom_site_label_2
_geom_torsion_atom_site_label_3
_geom_torsion_atom_site_label_4
_geom_torsion
_geom_torsion_site_symmetry_1
_geom_torsion_site_symmetry_2
_geom_torsion_site_symmetry_3
_geom_torsion_site_symmetry_4
_geom_torsion_publ_flag
Dy1 O2 C00C O1 41.5(11) . . . . ?
Dy1 O2 C00C C00K -137.7(6) . . . . ?
Dy1 O3 C00D Dy1 119(2) . . . 2_666 ?
Dy1 O3 C00D O4 131(2) . . . . ?
Dy1 O3 C00D O4 12.3(6) 2_666 . . . ?
Dy1 O3 C00D C00I -166.0(7) 2_666 . . . ?
Dy1 O3 C00D C00I -47(3) . . . . ?
Dy1 O1 C00C O2 -19.6(11) 2_666 . . . ?
Dy1 O1 C00C C00K 159.7(6) 2_666 . . . ?
Dy1 O6 C00B O5 8.7(7) . . . . ?
Dy1 O6 C00B C00O -168.0(7) . . . . ?
Dy1 O4 C00D O3 -15.4(8) 2_666 . . . ?
Dy1 O4 C00D C00I 162.9(6) 2_666 . . . ?
Dy1 N1 C009 C00F 179.8(5) . . . . ?
Dy1 N1 C009 C00G -0.7(8) . . . . ?
Dy1 N1 C00N C00T -179.9(6) . . . . ?
Dy1 O5 C00B O6 -8.7(7) . . . . ?
Dy1 O5 C00B C00O 168.0(6) . . . . ?
Dy1 N2 C00G C009 1.5(8) . . . . ?
Dy1 N2 C00G C00S 179.1(5) . . . . ?
Dy1 N2 C00L C00H -179.5(7) . . . . ?
Dy1 C00D C00I C00Z 171.0(14) 2_666 . . . ?
Dy1 C00D C00I C010 -70.3(18) 2_666 . . . ?
Dy1 C00D C00I C1 50(2) 2_666 . . . ?
O2 C00C C00K C00V 3.7(11) . . . . ?
O2 C00C C00K C013 -120.3(9) . . . . ?
O2 C00C C00K C014 123.0(8) . . . . ?
O3 C00D C00I C00Z -60.4(10) . . . . ?
O3 C00D C00I C010 58.2(10) . . . . ?
O3 C00D C00I C1 178.7(8) . . . . ?
O1 C00C C00K C00V -175.6(7) . . . . ?
O1 C00C C00K C013 60.4(10) . . . . ?
O1 C00C C00K C014 -56.3(10) . . . . ?
O6 C00B C00O C00X -29.7(12) . . . . ?
O6 C00B C00O C011 -149.9(11) . . . . ?
O6 C00B C00O C015 84.9(11) . . . . ?
O4 C00D C00I C00Z 121.3(9) . . . . ?
O4 C00D C00I C010 -120.1(8) . . . . ?
O4 C00D C00I C1 0.5(11) . . . . ?
N1 C009 C00F C00M -178.0(6) . . . . ?
N1 C009 C00F C00P 1.0(10) . . . . ?
N1 C009 C00G N2 -0.4(9) . . . . ?
N1 C009 C00G C00S -178.1(6) . . . . ?
N1 C00N C00T C00P -0.9(13) . . . . ?
O5 C00B C00O C00X 153.6(9) . . . . ?
O5 C00B C00O C011 33.4(14) . . . . ?
O5 C00B C00O C015 -91.8(11) . . . . ?
C009 N1 C00N C00T 2.3(11) . . . . ?
C009 C00F C00M N4 174.8(7) . . . . ?
C009 C00F C00M C00R -4.4(11) . . . . ?
C009 C00F C00P C00T 0.4(11) . . . . ?
C009 C00G C00S C00R -3.5(10) . . . . ?
C009 C00G C00S C00W 178.4(7) . . . . ?
N2 C00G C00S C00R 178.9(7) . . . . ?
N2 C00G C00S C00W 0.8(11) . . . . ?
N4 C00M C00R N3 2.4(12) . . . . ?
N4 C00M C00R C00S -176.9(7) . . . . ?
C00F C009 C00G N2 179.0(6) . . . . ?
C00F C009 C00G C00S 1.3(10) . . . . ?
C00F C00M C00R N3 -178.3(7) . . . . ?
C00F C00M C00R C00S 2.3(11) . . . . ?
C00F C00P C00T C00N -0.4(12) . . . . ?
C00G C009 C00F C00M 2.6(10) . . . . ?
C00G C009 C00F C00P -178.5(7) . . . . ?
C00G N2 C00L C00H 0.2(13) . . . . ?
C00G C00S C00W C00H -0.6(12) . . . . ?
N3 C00Q C00U N4 0.8(15) . . . . ?
N3 C00R C00S C00G -177.7(7) . . . . ?
N3 C00R C00S C00W 0.3(11) . . . . ?
C00L N2 C00G C009 -178.2(7) . . . . ?
C00L N2 C00G C00S -0.5(11) . . . . ?
C00L C00H C00W C00S 0.3(13) . . . . ?
C00M N4 C00U C00Q -1.0(12) . . . . ?
C00M C00F C00P C00T 179.3(7) . . . . ?
C00M C00R C00S C00G 1.7(11) . . . . ?
C00M C00R C00S C00W 179.7(8) . . . . ?
C00N N1 C009 C00F -2.3(10) . . . . ?
C00N N1 C009 C00G 177.2(7) . . . . ?
C00P C00F C00M N4 -4.0(11) . . . . ?
C00P C00F C00M C00R 176.7(7) . . . . ?
C00Q N3 C00R C00M -2.5(12) . . . . ?
C00Q N3 C00R C00S 176.8(8) . . . . ?
C00R N3 C00Q C00U 1.0(14) . . . . ?
C00R C00S C00W C00H -178.7(8) . . . . ?
C00U N4 C00M C00F -179.8(7) . . . . ?
C00U N4 C00M C00R -0.6(11) . . . . ?
C00W C00H C00L N2 -0.1(14) . . . . ?
